data_2204563
loop_
_publ_author_name
'Shim, Yoon-Bo'
'Choi, Sung-Nak'
'Lee, Seung Jae'
'Kang, Sung Kwon'
'Lee, Yong-Min'

_publ_section_title
'[(6<i>R</i>,7<i>S</i>,8<i>S</i>,14<i>R</i>)-(--)-\a-Isosparteine-\k^2^<i>N</i>,<i>N</i>']bis(nitrito-\k^2^<i>O</i>,<i>O</i>')copper(II)'
_journal_issue 11
_journal_name_full 'Acta Crystallographica Section E'
_journal_page_first m1573
_journal_page_last m1575
_journal_paper_doi 10.1107/S1600536804024249
_journal_volume 60
_journal_year 2004
_chemical_formula_iupac '[Cu (N O2)2 (C15 H26 N2)]'
_chemical_formula_moiety 'C15 H26 Cu N4 O4'
_chemical_formula_sum 'C15 H26 Cu N4 O4'
_chemical_formula_weight 389.94
_chemical_name_common '(-)-\a-isosparteine copper(II) dinitrite'
_chemical_name_systematic '[(6R,7S,8S,14R)-(-)-\a-Isosparteine-\k^2^N,N']bis(nitrito-\k^2^O,O')copper(II)'
_space_group_IT_number 92
_symmetry_cell_setting tetragonal
_symmetry_space_group_name_Hall 'P 4abw 2nw'
_symmetry_space_group_name_H-M 'P 41 21 2'
_atom_sites_solution_hydrogens geom
_atom_sites_solution_primary direct
_atom_sites_solution_secondary difmap
_audit_creation_method SHELXL-97
_cell_angle_alpha 90.00
_cell_angle_beta 90.00
_cell_angle_gamma 90.00
_cell_formula_units_Z 4
_cell_length_a 8.2446(5)
_cell_length_b 8.2446(5)
_cell_length_c 25.088(4)
_cell_measurement_reflns_used 22
_cell_measurement_temperature 293(2)
_cell_measurement_theta_max 14.1
_cell_measurement_theta_min 11.44
_cell_volume 1705.3(3)
_computing_cell_refinement 'CAD-4 Express (Enraf Nonius, 1994)'
_computing_data_collection 'CAD-4 Express (Enraf Nonius, 1994)'
_computing_data_reduction 'XCAD4 (Harms & Wocadlo, 1995)'
_computing_molecular_graphics 'ORTEP-3 for Windows (Farrugia, 1997)'
_computing_publication_material 'WinGX (Farrugia, 1999)'
_computing_structure_refinement 'SHELXL97 (Sheldrick, 1997)'
_computing_structure_solution 'SHELXS97 (Sheldrick, 1997)'
_diffrn_ambient_temperature 293(2)
_diffrn_measured_fraction_theta_full 1.000
_diffrn_measured_fraction_theta_max 1.000
_diffrn_measurement_device_type 'Enraf--Nonius CAD-4'
_diffrn_measurement_method 'non-profiled \w/2\q'
_diffrn_radiation_monochromator graphite
_diffrn_radiation_source 'fine-focus sealed tube'
_diffrn_radiation_type MoK\a
_diffrn_radiation_wavelength 0.71073
_diffrn_reflns_av_R_equivalents 0.0606
_diffrn_reflns_av_sigmaI/netI 0.0702
_diffrn_reflns_limit_h_max 10
_diffrn_reflns_limit_h_min -10
_diffrn_reflns_limit_k_max 10
_diffrn_reflns_limit_k_min 0
_diffrn_reflns_limit_l_max 32
_diffrn_reflns_limit_l_min 0
_diffrn_reflns_number 4231
_diffrn_reflns_theta_full 27.48
_diffrn_reflns_theta_max 27.48
_diffrn_reflns_theta_min 2.60
_diffrn_standards_decay_% 0
_diffrn_standards_interval_count 400
_diffrn_standards_number 3
_exptl_absorpt_coefficient_mu 1.308
_exptl_absorpt_correction_T_max 0.7302
_exptl_absorpt_correction_T_min 0.6215
_exptl_absorpt_correction_type '\y scan'
_exptl_absorpt_process_details '(North et al., 1968)'
_exptl_crystal_colour 'dark green'
_exptl_crystal_density_diffrn 1.519
_exptl_crystal_density_method 'not measured'
_exptl_crystal_description block
_exptl_crystal_F_000 820
_exptl_crystal_size_max 0.30
_exptl_crystal_size_mid 0.23
_exptl_crystal_size_min 0.23
_refine_diff_density_max 0.439
_refine_diff_density_min -0.230
_refine_ls_abs_structure_details 'Flack (1983), 737 Friedel pairs'
_refine_ls_abs_structure_Flack 0.01(2)
_refine_ls_extinction_method none
_refine_ls_goodness_of_fit_ref 1.003
_refine_ls_hydrogen_treatment constr
_refine_ls_matrix_type full
_refine_ls_number_parameters 120
_refine_ls_number_reflns 1956
_refine_ls_number_restraints 0
_refine_ls_restrained_S_all 1.003
_refine_ls_R_factor_all 0.0693
_refine_ls_R_factor_gt 0.0398
_refine_ls_shift/su_max <0.001
_refine_ls_shift/su_mean 0.000
_refine_ls_structure_factor_coef Fsqd
_refine_ls_weighting_details 'calc w=1/[\s^2^(Fo^2^)+(0.0297P)^2^] where P=(Fo^2^+2Fc^2^)/3'
_refine_ls_weighting_scheme calc
_refine_ls_wR_factor_gt 0.0748
_refine_ls_wR_factor_ref 0.0827
_reflns_number_gt 1445
_reflns_number_total 1956
_reflns_threshold_expression I>2\s(I)
_cod_data_source_file rz6006.cif
_cod_data_source_block I
_cod_database_code 2204563
_cod_database_fobs_code 2204563

loop_
_symmetry_equiv_pos_as_xyz
'x, y, z'
'x+1/2, -y+1/2, -z+3/4'
'-x, -y, z+1/2'
'-x+1/2, y+1/2, -z+1/4'
'y, x, -z'
'y+1/2, -x+1/2, z+3/4'
'-y+1/2, x+1/2, z+1/4'
'-y, -x, -z+1/2'

loop_
_atom_site_label
_atom_site_fract_x
_atom_site_fract_y
_atom_site_fract_z
_atom_site_U_iso_or_equiv
_atom_site_adp_type
_atom_site_calc_flag
_atom_site_refinement_flags
_atom_site_occupancy
_atom_site_type_symbol
Cu 0.22073(5) 0.22073(5) 0.0000 0.03224(16) Uani d S 1 Cu
N1 -0.0235(3) 0.2150(3) 0.01373(9) 0.0301(6) Uani d . 1 N
N2 0.4899(5) 0.2616(5) 0.05914(17) 0.0661(11) Uani d . 1 N
O1 0.4632(3) 0.2331(4) 0.01043(11) 0.0618(8) Uani d . 1 O
O2 0.360(5) 0.247(8) 0.0882(13) 0.072(6) Uani d P 0.5(2) O
O2A 0.375(6) 0.278(11) 0.0838(18) 0.075(9) Uani d P 0.5(2) O
C2 -0.0917(5) 0.3801(4) 0.02421(13) 0.0403(9) Uani d . 1 C
H2A -0.2092 0.3735 0.0249 0.048 Uiso calc R 1 H
H2B -0.0611 0.4521 -0.0047 0.048 Uiso calc R 1 H
C3 -0.0326(5) 0.4506(4) 0.07654(14) 0.0479(10) Uani d . 1 C
H3A 0.0839 0.4666 0.0748 0.058 Uiso calc R 1 H
H3B -0.0829 0.5555 0.0823 0.058 Uiso calc R 1 H
C4 -0.0726(5) 0.3395(5) 0.12285(14) 0.0497(10) Uani d . 1 C
H4A -0.1892 0.3354 0.1279 0.060 Uiso calc R 1 H
H4B -0.0242 0.3817 0.1552 0.060 Uiso calc R 1 H
C5 -0.0085(5) 0.1698(4) 0.11210(13) 0.0421(9) Uani d . 1 C
H5A -0.0423 0.0977 0.1406 0.051 Uiso calc R 1 H
H5B 0.1092 0.1720 0.1115 0.051 Uiso calc R 1 H
C6 -0.0712(4) 0.1056(4) 0.05904(12) 0.0329(8) Uani d . 1 C
H6 -0.1898 0.1089 0.0611 0.039 Uiso calc R 1 H
C8 -0.1002(4) 0.1528(4) -0.03672(13) 0.0365(9) Uani d . 1 C
H8A -0.0590 0.2152 -0.0666 0.044 Uiso calc R 1 H
H8B -0.2163 0.1707 -0.0348 0.044 Uiso calc R 1 H
C7 -0.0696(4) -0.0255(4) -0.04733(13) 0.0361(8) Uani d . 1 C
H7 -0.1348 -0.0567 -0.0783 0.043 Uiso calc R 1 H
C9 -0.1272(4) -0.1272(4) 0.0000 0.0425(12) Uani d S 1 C
H9 -0.2418 -0.1095 0.0066 0.051 Uiso d R 1 H

loop_
_atom_site_aniso_label
_atom_site_aniso_U_11
_atom_site_aniso_U_22
_atom_site_aniso_U_33
_atom_site_aniso_U_12
_atom_site_aniso_U_13
_atom_site_aniso_U_23
Cu 0.03328(19) 0.03328(19) 0.0302(3) -0.0058(2) 0.00386(19) -0.00386(19)
N1 0.0341(15) 0.0299(13) 0.0264(13) 0.0022(13) -0.0009(10) -0.0004(13)
N2 0.044(2) 0.081(3) 0.073(3) -0.008(2) -0.005(2) -0.019(2)
O1 0.0424(16) 0.083(2) 0.0602(18) -0.0096(14) 0.0009(13) -0.0262(18)
O2 0.056(9) 0.098(14) 0.061(10) -0.013(12) 0.015(9) 0.009(10)
O2A 0.059(8) 0.12(2) 0.042(9) -0.037(13) -0.006(8) -0.012(11)
C2 0.048(2) 0.033(2) 0.041(2) 0.0057(17) 0.0031(17) -0.0038(16)
C3 0.057(3) 0.042(2) 0.045(2) 0.0044(18) 0.0098(19) -0.0112(18)
C4 0.054(3) 0.062(3) 0.0335(19) 0.0007(19) 0.0068(19) -0.0166(18)
C5 0.045(2) 0.054(3) 0.0275(17) 0.0003(17) 0.0052(16) 0.0014(16)
C6 0.0271(18) 0.044(2) 0.0272(16) -0.0026(15) 0.0035(14) 0.0013(15)
C8 0.035(2) 0.045(2) 0.0291(17) 0.0063(17) -0.0065(15) -0.0014(15)
C7 0.037(2) 0.038(2) 0.0338(17) -0.0040(16) -0.0063(14) -0.0048(15)
C9 0.0396(17) 0.0396(17) 0.048(3) -0.012(2) 0.004(2) -0.004(2)

loop_
_atom_type_symbol
_atom_type_description
_atom_type_scat_dispersion_real
_atom_type_scat_dispersion_imag
_atom_type_scat_source
C C 0.0033 0.0016 'International Tables Vol C Tables 4.2.6.8 and 6.1.1.4'
H H 0.0000 0.0000 'International Tables Vol C Tables 4.2.6.8 and 6.1.1.4'
Cu Cu 0.3201 1.2651 'International Tables Vol C Tables 4.2.6.8 and 6.1.1.4'
N N 0.0061 0.0033 'International Tables Vol C Tables 4.2.6.8 and 6.1.1.4'
O O 0.0106 0.0060 'International Tables Vol C Tables 4.2.6.8 and 6.1.1.4'

loop_
_geom_angle_atom_site_label_1
_geom_angle_atom_site_label_2
_geom_angle_atom_site_label_3
_geom_angle_site_symmetry_1
_geom_angle_site_symmetry_3
_geom_angle
_geom_angle_publ_flag
N1 Cu N1 . 5 89.01(16) yes
N1 Cu O1 . . 162.78(9) yes
N1 Cu O1 . 5 95.43(12) yes
N1 Cu O2 . . 107.8(11) yes
N1 Cu O2 . 5 104.2(14) yes
O1 Cu N1 . 5 95.43(12) yes
O1 Cu O1 . 5 85.23(18) yes
O1 Cu O2 . . 55.0(11) yes
O1 Cu O2 . 5 90.3(15) yes
O2 Cu N1 . 5 104.2(14) yes
O2 Cu O1 . 5 90.3(15) yes
O2 Cu O2 . 5 135(3) yes
N1 Cu O1 5 5 162.78(9) yes
N1 Cu O2 5 5 107.8(11) yes
O1 Cu O2 5 5 55.0(11) yes
C2 N1 C6 . . 108.3(2) ?
C2 N1 C8 . . 107.4(2) ?
C6 N1 C8 . . 108.8(3) ?
C2 N1 Cu . . 112.3(2) ?
C6 N1 Cu . . 113.52(18) ?
C8 N1 Cu . . 106.28(19) ?
O2A N2 O1 . . 113.9(11) ?
O2A N2 O2 . . 12(5) ?
O1 N2 O2 . . 112.4(13) yes
N2 O1 Cu . . 107.9(2) ?
N2 O2 Cu . . 83.7(14) ?
N1 C2 C3 . . 112.3(3) ?
N1 C2 H2A . . 109.1 ?
C3 C2 H2A . . 109.1 ?
N1 C2 H2B . . 109.1 ?
C3 C2 H2B . . 109.1 ?
H2A C2 H2B . . 107.9 ?
C4 C3 C2 . . 111.2(3) ?
C4 C3 H3A . . 109.4 ?
C2 C3 H3A . . 109.4 ?
C4 C3 H3B . . 109.4 ?
C2 C3 H3B . . 109.4 ?
H3A C3 H3B . . 108.0 ?
C3 C4 C5 . . 110.1(3) ?
C3 C4 H4A . . 109.6 ?
C5 C4 H4A . . 109.6 ?
C3 C4 H4B . . 109.6 ?
C5 C4 H4B . . 109.6 ?
H4A C4 H4B . . 108.1 ?
C4 C5 C6 . . 110.9(3) ?
C4 C5 H5A . . 109.5 ?
C6 C5 H5A . . 109.5 ?
C4 C5 H5B . . 109.5 ?
C6 C5 H5B . . 109.5 ?
H5A C5 H5B . . 108.0 ?
N1 C6 C7 . 5 111.0(2) ?
N1 C6 C5 . . 111.3(3) ?
C7 C6 C5 5 . 114.5(3) ?
N1 C6 H6 . . 106.5 ?
C7 C6 H6 5 . 106.5 ?
C5 C6 H6 . . 106.5 ?
N1 C8 C7 . . 114.1(3) ?
N1 C8 H8A . . 108.7 ?
C7 C8 H8A . . 108.7 ?
N1 C8 H8B . . 108.7 ?
C7 C8 H8B . . 108.7 ?
H8A C8 H8B . . 107.6 ?
C8 C7 C6 . 5 115.6(3) ?
C8 C7 C9 . . 110.1(2) ?
C6 C7 C9 5 . 108.0(2) ?
C8 C7 H7 . . 107.6 ?
C6 C7 H7 5 . 107.6 ?
C9 C7 H7 . . 107.6 ?
C7 C9 C7 5 . 105.2(3) ?
C7 C9 H9 5 . 110.7 ?
C7 C9 H9 . . 110.7 ?

loop_
_geom_bond_atom_site_label_1
_geom_bond_atom_site_label_2
_geom_bond_site_symmetry_2
_geom_bond_distance
_geom_bond_publ_flag
Cu N1 . 2.043(3) yes
Cu N1 5 2.043(3) yes
Cu O1 . 2.019(3) yes
Cu O1 5 2.019(3) yes
Cu O2 . 2.50(3) yes
Cu O2 5 2.50(3) yes
N1 C2 . 1.496(4) ?
N1 C6 . 1.503(4) ?
N1 C8 . 1.505(4) ?
N2 O2A . 1.14(5) ?
N2 O1 . 1.264(4) yes
N2 O2 . 1.30(5) yes
C2 C3 . 1.517(5) ?
C2 H2A . 0.9700 ?
C2 H2B . 0.9700 ?
C3 C4 . 1.516(5) ?
C3 H3A . 0.9700 ?
C3 H3B . 0.9700 ?
C4 C5 . 1.520(5) ?
C4 H4A . 0.9700 ?
C4 H4B . 0.9700 ?
C5 C6 . 1.523(4) ?
C5 H5A . 0.9700 ?
C5 H5B . 0.9700 ?
C6 C7 5 1.521(4) ?
C6 H6 . 0.9800 ?
C8 C7 . 1.515(4) ?
C8 H8A . 0.9700 ?
C8 H8B . 0.9700 ?
C7 C6 5 1.521(4) ?
C7 C9 . 1.529(4) ?
C7 H7 . 0.9800 ?
C9 C7 5 1.529(4) ?
C9 H9 . 0.9700 ?
